data_2223507
loop_
_publ_author_name
'Rofouei, Mohammad Kazem'
'Beiza, Armin'
'Attar Gharamaleki, Jafar'

_publ_section_title
;
 [1,3-Bis(2-ethoxyphenyl)triazenido]bromidomercury(II)
;
_journal_coeditor_code OM2271
_journal_issue 10
_journal_name_full 'Acta Crystallographica Section E'
_journal_page_first m1259
_journal_page_last m1260
_journal_paper_doi 10.1107/S1600536809038732
_journal_volume 65
_journal_year 2009
_chemical_formula_iupac '[Hg Br (C16 H18 N3 O2)]'
_chemical_formula_moiety 'C16 H18 Br Hg N3 O2'
_chemical_formula_sum 'C16 H18 Br Hg N3 O2'
_chemical_formula_weight 564.83
_chemical_name_systematic
;
[1,3-Bis(2-ethoxyphenyl)triazenido]bromidomercury(II)
;
_space_group_IT_number 14
_symmetry_cell_setting monoclinic
_symmetry_space_group_name_Hall '-P 2yn'
_symmetry_space_group_name_H-M 'P 1 21/n 1'
_atom_sites_solution_hydrogens geom
_atom_sites_solution_primary direct
_atom_sites_solution_secondary difmap
_audit_creation_method SHELXL-97
_cell_angle_alpha 90.00
_cell_angle_beta 98.860(6)
_cell_angle_gamma 90.00
_cell_formula_units_Z 4
_cell_length_a 10.2359(7)
_cell_length_b 7.4659(5)
_cell_length_c 22.4123(14)
_cell_measurement_reflns_used 4844
_cell_measurement_temperature 100(2)
_cell_measurement_theta_max 29.45
_cell_measurement_theta_min 2.34
_cell_volume 1692.3(2)
_computing_cell_refinement 'SAINT (Bruker, 2005)'
_computing_data_collection 'APEX2 (Bruker, 2005)'
_computing_data_reduction 'SAINT (Bruker, 2005)'
_computing_molecular_graphics
;
Mercury (Macrae <i>et al.</i>,  2006), PLATON (Spek, 2009) and
SHELXTL (Sheldrick, 2008)
;
_computing_publication_material 'SHELXTL (Sheldrick, 2008)'
_computing_structure_refinement 'SHELXTL (Sheldrick, 2008)'
_computing_structure_solution 'SHELXTL (Sheldrick, 2008)'
_diffrn_ambient_temperature 100(2)
_diffrn_measured_fraction_theta_full 0.999
_diffrn_measured_fraction_theta_max 0.999
_diffrn_measurement_device_type 'Bruker APEXII CCD'
_diffrn_measurement_method \w
_diffrn_radiation_monochromator graphite
_diffrn_radiation_source 'fine-focus sealed tube'
_diffrn_radiation_type MoK\a
_diffrn_radiation_wavelength 0.71073
_diffrn_reflns_av_R_equivalents 0.0614
_diffrn_reflns_av_sigmaI/netI 0.0556
_diffrn_reflns_limit_h_max 14
_diffrn_reflns_limit_h_min -14
_diffrn_reflns_limit_k_max 10
_diffrn_reflns_limit_k_min -10
_diffrn_reflns_limit_l_max 31
_diffrn_reflns_limit_l_min -31
_diffrn_reflns_number 20759
_diffrn_reflns_theta_full 30.00
_diffrn_reflns_theta_max 30.00
_diffrn_reflns_theta_min 2.08
_diffrn_standards_number 0
_exptl_absorpt_coefficient_mu 11.468
_exptl_absorpt_correction_T_max 0.709
_exptl_absorpt_correction_T_min 0.221
_exptl_absorpt_correction_type multi-scan
_exptl_absorpt_process_details '(SADABS; Sheldrick, 1998)'
_exptl_crystal_colour orange
_exptl_crystal_density_diffrn 2.217
_exptl_crystal_density_method 'not measured'
_exptl_crystal_description plate
_exptl_crystal_F_000 1064
_exptl_crystal_size_max 0.28
_exptl_crystal_size_mid 0.12
_exptl_crystal_size_min 0.03
_refine_diff_density_max 1.325
_refine_diff_density_min -1.427
_refine_ls_extinction_method none
_refine_ls_goodness_of_fit_ref 1.002
_refine_ls_hydrogen_treatment constr
_refine_ls_matrix_type full
_refine_ls_number_parameters 210
_refine_ls_number_reflns 4943
_refine_ls_number_restraints 0
_refine_ls_restrained_S_all 1.002
_refine_ls_R_factor_all 0.0413
_refine_ls_R_factor_gt 0.0293
_refine_ls_shift/su_max 0.001
_refine_ls_shift/su_mean 0.000
_refine_ls_structure_factor_coef Fsqd
_refine_ls_weighting_details 'calc w=1/[\s^2^(Fo^2^)+(0.01P)^2^] where P=(Fo^2^+2Fc^2^)/3'
_refine_ls_weighting_scheme calc
_refine_ls_wR_factor_gt 0.0580
_refine_ls_wR_factor_ref 0.0622
_reflns_number_gt 4081
_reflns_number_total 4943
_reflns_threshold_expression I>2\s(I)
_cod_data_source_file om2271.cif
_cod_data_source_block I
_cod_original_cell_volume 1692.32(19)
_cod_original_sg_symbol_H-M 'P 21/n'
_cod_database_code 2223507
_cod_database_fobs_code 2223507

loop_
_symmetry_equiv_pos_as_xyz
'x, y, z'
'-x+1/2, y+1/2, -z+1/2'
'-x, -y, -z'
'x-1/2, -y-1/2, z-1/2'

loop_
_atom_site_type_symbol
_atom_site_label
_atom_site_fract_x
_atom_site_fract_y
_atom_site_fract_z
_atom_site_U_iso_or_equiv
_atom_site_adp_type
_atom_site_calc_flag
_atom_site_refinement_flags
_atom_site_occupancy
_atom_site_disorder_assembly
_atom_site_disorder_group
Hg Hg1 -0.152069(14) 0.681795(19) 0.053806(7) 0.01739(5) Uani d . 1 . .
Br Br1 -0.36007(4) 0.63210(6) 0.08813(2) 0.02803(10) Uani d . 1 . .
O O1 -0.1764(2) 0.8602(3) -0.05325(12) 0.0160(5) Uani d . 1 . .
O O2 0.0190(3) 0.4368(3) 0.20087(13) 0.0175(6) Uani d . 1 . .
N N1 0.0246(3) 0.7115(4) 0.01922(15) 0.0148(6) Uani d . 1 . .
N N2 0.1262(3) 0.6390(4) 0.05569(15) 0.0140(6) Uani d . 1 . .
N N3 0.0888(3) 0.5769(4) 0.10309(15) 0.0147(6) Uani d . 1 . .
C C1 -0.0555(3) 0.8727(5) -0.07197(17) 0.0127(7) Uani d . 1 . .
C C2 0.0503(4) 0.7918(4) -0.03385(17) 0.0133(7) Uani d . 1 . .
C C3 0.1769(4) 0.7992(5) -0.05036(18) 0.0170(8) Uani d . 1 . .
H H3 0.2493 0.7441 -0.0254 0.020 Uiso calc R 1 . .
C C4 0.1972(4) 0.8862(5) -0.1028(2) 0.0202(8) Uani d . 1 . .
H H4 0.2834 0.8906 -0.1136 0.024 Uiso calc R 1 . .
C C5 0.0928(4) 0.9665(5) -0.13943(18) 0.0182(8) Uani d . 1 . .
H H5 0.1073 1.0270 -0.1751 0.022 Uiso calc R 1 . .
C C6 -0.0331(4) 0.9589(5) -0.12414(18) 0.0168(8) Uani d . 1 . .
H H6 -0.1048 1.0134 -0.1497 0.020 Uiso calc R 1 . .
C C7 0.1494(3) 0.4203(5) 0.19634(18) 0.0143(7) Uani d . 1 . .
C C8 0.1896(3) 0.4974(5) 0.14479(17) 0.0136(7) Uani d . 1 . .
C C9 0.3235(4) 0.4931(5) 0.13872(18) 0.0172(8) Uani d . 1 . .
H H9 0.3514 0.5475 0.1045 0.021 Uiso calc R 1 . .
C C10 0.4158(4) 0.4114(5) 0.18149(19) 0.0187(8) Uani d . 1 . .
H H10 0.5066 0.4105 0.1770 0.022 Uiso calc R 1 . .
C C11 0.3744(4) 0.3301(5) 0.23141(19) 0.0183(8) Uani d . 1 . .
H H11 0.4371 0.2716 0.2606 0.022 Uiso calc R 1 . .
C C12 0.2414(4) 0.3343(5) 0.23868(19) 0.0173(8) Uani d . 1 . .
H H12 0.2139 0.2781 0.2727 0.021 Uiso calc R 1 . .
C C13 -0.2862(4) 0.9515(5) -0.08961(18) 0.0174(8) Uani d . 1 . .
H H13A -0.3002 0.9034 -0.1313 0.021 Uiso calc R 1 . .
H H13B -0.2678 1.0814 -0.0914 0.021 Uiso calc R 1 . .
C C14 -0.4070(4) 0.9196(6) -0.0602(2) 0.0233(9) Uani d . 1 . .
H H14A -0.4809 0.9907 -0.0809 0.035 Uiso calc R 1 . .
H H14B -0.3885 0.9552 -0.0177 0.035 Uiso calc R 1 . .
H H14C -0.4303 0.7922 -0.0630 0.035 Uiso calc R 1 . .
C C15 -0.0256(4) 0.3651(5) 0.25327(19) 0.0213(8) Uani d . 1 . .
H H15A 0.0251 0.4179 0.2902 0.026 Uiso calc R 1 . .
H H15B -0.0132 0.2336 0.2548 0.026 Uiso calc R 1 . .
C C16 -0.1692(4) 0.4104(6) 0.2491(2) 0.0272(10) Uani d . 1 . .
H H16A -0.2048 0.3543 0.2828 0.041 Uiso calc R 1 . .
H H16B -0.2173 0.3659 0.2108 0.041 Uiso calc R 1 . .
H H16C -0.1795 0.5406 0.2511 0.041 Uiso calc R 1 . .

loop_
_atom_site_aniso_label
_atom_site_aniso_U_11
_atom_site_aniso_U_22
_atom_site_aniso_U_33
_atom_site_aniso_U_12
_atom_site_aniso_U_13
_atom_site_aniso_U_23
Hg1 0.01495(7) 0.01991(8) 0.01826(8) -0.00083(5) 0.00561(5) 0.00169(6)
Br1 0.01972(19) 0.0300(2) 0.0374(3) 0.00079(16) 0.01402(18) 0.00757(19)
O1 0.0130(12) 0.0221(13) 0.0132(14) 0.0018(10) 0.0027(10) 0.0021(11)
O2 0.0165(13) 0.0211(13) 0.0156(14) -0.0003(10) 0.0042(11) 0.0040(11)
N1 0.0134(14) 0.0167(15) 0.0134(16) 0.0014(11) -0.0006(12) 0.0011(12)
N2 0.0169(15) 0.0129(14) 0.0117(16) -0.0016(11) 0.0006(12) -0.0013(12)
N3 0.0156(15) 0.0143(14) 0.0138(16) -0.0030(11) 0.0010(12) 0.0007(12)
C1 0.0149(17) 0.0127(15) 0.0103(17) -0.0005(13) 0.0017(14) -0.0027(14)
C2 0.0158(17) 0.0123(16) 0.0123(18) -0.0007(12) 0.0043(14) -0.0009(13)
C3 0.0142(17) 0.0181(18) 0.019(2) -0.0015(13) 0.0032(15) 0.0000(15)
C4 0.0159(18) 0.0242(19) 0.022(2) -0.0039(15) 0.0085(16) -0.0017(17)
C5 0.0197(19) 0.0212(19) 0.0149(19) -0.0034(15) 0.0061(15) 0.0005(16)
C6 0.0183(18) 0.0148(17) 0.017(2) -0.0002(14) 0.0017(15) 0.0008(15)
C7 0.0141(17) 0.0119(16) 0.0168(19) 0.0004(13) 0.0028(14) 0.0005(14)
C8 0.0170(17) 0.0123(16) 0.0110(18) 0.0001(13) 0.0007(14) -0.0020(14)
C9 0.0208(19) 0.0146(17) 0.017(2) -0.0034(14) 0.0041(15) -0.0011(15)
C10 0.0171(18) 0.0187(19) 0.019(2) -0.0005(14) -0.0001(15) -0.0015(16)
C11 0.0183(18) 0.0173(17) 0.017(2) 0.0004(14) -0.0035(15) -0.0022(16)
C12 0.0215(18) 0.0131(17) 0.0167(19) -0.0001(14) 0.0018(15) -0.0004(15)
C13 0.0146(17) 0.0189(18) 0.017(2) -0.0005(14) -0.0018(15) 0.0005(16)
C14 0.0162(19) 0.030(2) 0.023(2) 0.0012(16) 0.0029(16) -0.0019(18)
C15 0.029(2) 0.0205(19) 0.015(2) 0.0008(16) 0.0069(17) 0.0025(16)
C16 0.029(2) 0.029(2) 0.028(3) 0.0044(17) 0.0154(19) 0.0074(19)

loop_
_atom_type_symbol
_atom_type_description
_atom_type_scat_dispersion_real
_atom_type_scat_dispersion_imag
_atom_type_scat_source
C C 0.0033 0.0016 'International Tables Vol C Tables 4.2.6.8 and 6.1.1.4'
H H 0.0000 0.0000 'International Tables Vol C Tables 4.2.6.8 and 6.1.1.4'
N N 0.0061 0.0033 'International Tables Vol C Tables 4.2.6.8 and 6.1.1.4'
O O 0.0106 0.0060 'International Tables Vol C Tables 4.2.6.8 and 6.1.1.4'
Br Br -0.2901 2.4595 'International Tables Vol C Tables 4.2.6.8 and 6.1.1.4'
Hg Hg -2.3894 9.2266 'International Tables Vol C Tables 4.2.6.8 and 6.1.1.4'

loop_
_geom_angle_atom_site_label_1
_geom_angle_atom_site_label_2
_geom_angle_atom_site_label_3
_geom_angle_site_symmetry_1
_geom_angle_site_symmetry_3
_geom_angle
_geom_angle_publ_flag
N1 Hg1 Br1 . . 175.94(9) ?
N1 Hg1 N3 . . 52.01(11) ?
Br1 Hg1 N3 . . 129.22(7) ?
C1 O1 C13 . . 117.0(3) ?
C7 O2 C15 . . 118.0(3) ?
N2 N1 C2 . . 117.8(3) ?
N2 N1 Hg1 . . 111.6(2) ?
C2 N1 Hg1 . . 130.7(2) ?
N3 N2 N1 . . 110.7(3) ?
N2 N3 C8 . . 115.1(3) ?
N2 N3 Hg1 . . 85.7(2) ?
C8 N3 Hg1 . . 159.2(3) ?
O1 C1 C6 . . 124.4(3) ?
O1 C1 C2 . . 115.6(3) ?
C6 C1 C2 . . 120.0(3) ?
N1 C2 C3 . . 123.1(3) ?
N1 C2 C1 . . 118.3(3) ?
C3 C2 C1 . . 118.6(3) ?
C4 C3 C2 . . 120.5(4) ?
C4 C3 H3 . . 119.7 ?
C2 C3 H3 . . 119.7 ?
C5 C4 C3 . . 120.3(4) ?
C5 C4 H4 . . 119.9 ?
C3 C4 H4 . . 119.9 ?
C4 C5 C6 . . 120.0(4) ?
C4 C5 H5 . . 120.0 ?
C6 C5 H5 . . 120.0 ?
C1 C6 C5 . . 120.6(4) ?
C1 C6 H6 . . 119.7 ?
C5 C6 H6 . . 119.7 ?
O2 C7 C12 . . 124.2(4) ?
O2 C7 C8 . . 116.0(3) ?
C12 C7 C8 . . 119.8(3) ?
C9 C8 C7 . . 119.0(3) ?
C9 C8 N3 . . 124.9(3) ?
C7 C8 N3 . . 116.0(3) ?
C10 C9 C8 . . 121.3(4) ?
C10 C9 H9 . . 119.4 ?
C8 C9 H9 . . 119.4 ?
C9 C10 C11 . . 119.3(4) ?
C9 C10 H10 . . 120.4 ?
C11 C10 H10 . . 120.4 ?
C10 C11 C12 . . 120.4(4) ?
C10 C11 H11 . . 119.8 ?
C12 C11 H11 . . 119.8 ?
C7 C12 C11 . . 120.1(4) ?
C7 C12 H12 . . 119.9 ?
C11 C12 H12 . . 119.9 ?
O1 C13 C14 . . 107.3(3) ?
O1 C13 H13A . . 110.3 ?
C14 C13 H13A . . 110.3 ?
O1 C13 H13B . . 110.3 ?
C14 C13 H13B . . 110.3 ?
H13A C13 H13B . . 108.5 ?
C13 C14 H14A . . 109.5 ?
C13 C14 H14B . . 109.5 ?
H14A C14 H14B . . 109.5 ?
C13 C14 H14C . . 109.5 ?
H14A C14 H14C . . 109.5 ?
H14B C14 H14C . . 109.5 ?
O2 C15 C16 . . 107.5(3) ?
O2 C15 H15A . . 110.2 ?
C16 C15 H15A . . 110.2 ?
O2 C15 H15B . . 110.2 ?
C16 C15 H15B . . 110.2 ?
H15A C15 H15B . . 108.5 ?
C15 C16 H16A . . 109.5 ?
C15 C16 H16B . . 109.5 ?
H16A C16 H16B . . 109.5 ?
C15 C16 H16C . . 109.5 ?
H16A C16 H16C . . 109.5 ?
H16B C16 H16C . . 109.5 ?

loop_
_geom_bond_atom_site_label_1
_geom_bond_atom_site_label_2
_geom_bond_site_symmetry_2
_geom_bond_distance
_geom_bond_publ_flag
Hg1 N1 . 2.086(3) ?
Hg1 Br1 . 2.4014(4) ?
Hg1 N3 . 2.660(3) ?
O1 C1 . 1.370(4) ?
O1 C13 . 1.452(4) ?
O2 C7 . 1.359(4) ?
O2 C15 . 1.428(5) ?
N1 N2 . 1.334(4) ?
N1 C2 . 1.393(5) ?
N2 N3 . 1.271(4) ?
N3 C8 . 1.412(5) ?
C1 C6 . 1.384(5) ?
C1 C2 . 1.408(5) ?
C2 C3 . 1.403(5) ?
C3 C4 . 1.386(6) ?
C3 H3 . 0.9500 ?
C4 C5 . 1.381(6) ?
C4 H4 . 0.9500 ?
C5 C6 . 1.385(5) ?
C5 H5 . 0.9500 ?
C6 H6 . 0.9500 ?
C7 C12 . 1.387(5) ?
C7 C8 . 1.408(5) ?
C8 C9 . 1.398(5) ?
C9 C10 . 1.380(5) ?
C9 H9 . 0.9500 ?
C10 C11 . 1.395(6) ?
C10 H10 . 0.9500 ?
C11 C12 . 1.396(5) ?
C11 H11 . 0.9500 ?
C12 H12 . 0.9500 ?
C13 C14 . 1.507(5) ?
C13 H13A . 0.9900 ?
C13 H13B . 0.9900 ?
C14 H14A . 0.9800 ?
C14 H14B . 0.9800 ?
C14 H14C . 0.9800 ?
C15 C16 . 1.497(6) ?
C15 H15A . 0.9900 ?
C15 H15B . 0.9900 ?
C16 H16A . 0.9800 ?
C16 H16B . 0.9800 ?
C16 H16C . 0.9800 ?

loop_
_geom_hbond_atom_site_label_D
_geom_hbond_atom_site_label_H
_geom_hbond_atom_site_label_A
_geom_hbond_site_symmetry_A
_geom_hbond_distance_DH
_geom_hbond_distance_HA
_geom_hbond_distance_DA
_geom_hbond_angle_DHA
C13 H13B N2 3_575 0.99 2.60 3.496(5) 151
C12 H12 Cg1 2_545 0.95 2.85 3.559(4) 132
C13 H13A Cg1 3_565 0.99 2.72 3.523(4) 139

loop_
_geom_torsion_atom_site_label_1
_geom_torsion_atom_site_label_2
_geom_torsion_atom_site_label_3
_geom_torsion_atom_site_label_4
_geom_torsion_site_symmetry_1
_geom_torsion_site_symmetry_2
_geom_torsion_site_symmetry_3
_geom_torsion_site_symmetry_4
_geom_torsion
_geom_torsion_publ_flag
N3 Hg1 N1 N2 . . . . 1.4(2) ?
N3 Hg1 N1 C2 . . . . -178.7(4) ?
C2 N1 N2 N3 . . . . 177.6(3) ?
Hg1 N1 N2 N3 . . . . -2.5(3) ?
N1 N2 N3 C8 . . . . -179.9(3) ?
N1 N2 N3 Hg1 . . . . 1.8(3) ?
N1 Hg1 N3 N2 . . . . -1.37(19) ?
Br1 Hg1 N3 N2 . . . . 173.68(16) ?
N1 Hg1 N3 C8 . . . . -177.1(7) ?
Br1 Hg1 N3 C8 . . . . -2.1(7) ?
C13 O1 C1 C6 . . . . -3.0(5) ?
C13 O1 C1 C2 . . . . 176.4(3) ?
N2 N1 C2 C3 . . . . 0.1(5) ?
Hg1 N1 C2 C3 . . . . -179.7(3) ?
N2 N1 C2 C1 . . . . -178.4(3) ?
Hg1 N1 C2 C1 . . . . 1.7(5) ?
O1 C1 C2 N1 . . . . -1.5(5) ?
C6 C1 C2 N1 . . . . 177.9(3) ?
O1 C1 C2 C3 . . . . 179.8(3) ?
C6 C1 C2 C3 . . . . -0.7(5) ?
N1 C2 C3 C4 . . . . -177.8(3) ?
C1 C2 C3 C4 . . . . 0.7(5) ?
C2 C3 C4 C5 . . . . -0.1(6) ?
C3 C4 C5 C6 . . . . -0.6(6) ?
O1 C1 C6 C5 . . . . 179.5(3) ?
C2 C1 C6 C5 . . . . 0.1(5) ?
C4 C5 C6 C1 . . . . 0.6(6) ?
C15 O2 C7 C12 . . . . 1.7(5) ?
C15 O2 C7 C8 . . . . -178.3(3) ?
O2 C7 C8 C9 . . . . 176.9(3) ?
C12 C7 C8 C9 . . . . -3.1(5) ?
O2 C7 C8 N3 . . . . -2.1(5) ?
C12 C7 C8 N3 . . . . 177.9(3) ?
N2 N3 C8 C9 . . . . 3.9(5) ?
Hg1 N3 C8 C9 . . . . 179.2(5) ?
N2 N3 C8 C7 . . . . -177.2(3) ?
Hg1 N3 C8 C7 . . . . -1.9(8) ?
C7 C8 C9 C10 . . . . 1.5(5) ?
N3 C8 C9 C10 . . . . -179.6(3) ?
C8 C9 C10 C11 . . . . 0.6(6) ?
C9 C10 C11 C12 . . . . -1.2(6) ?
O2 C7 C12 C11 . . . . -177.5(3) ?
C8 C7 C12 C11 . . . . 2.5(5) ?
C10 C11 C12 C7 . . . . -0.3(6) ?
C1 O1 C13 C14 . . . . -179.7(3) ?
C7 O2 C15 C16 . . . . 176.5(3) ?
